data_4514876
loop_
_publ_author_name
'Zhang, Lin-Bao'
'Zhu, Ming-Hui'
'Ni, Shao-Fei'
'Wen, Li-Rong'
'Li, Ming'

_publ_section_title
;
 Silver-Mediated Indole (4 + 2) Dearomative Annulation with N-Radicals: A
 Strategy To Construct Heterocycle-Fused Indolines
;
_journal_issue 3
_journal_name_full 'ACS Catalysis'
_journal_page_first 1680
_journal_paper_doi 10.1021/acscatal.8b04933
_journal_volume 9
_journal_year 2019
_chemical_absolute_configuration ad
_chemical_formula_moiety 'C20 H19 N3 O2'
_chemical_formula_sum 'C20 H19 N3 O2'
_chemical_formula_weight 333.38
_space_group_crystal_system orthorhombic
_space_group_IT_number 19
_space_group_name_Hall 'P 2ac 2ab'
_space_group_name_H-M_alt 'P 21 21 21'
_symmetry_space_group_name_Hall 'P 2ac 2ab'
_symmetry_space_group_name_H-M 'P 21 21 21'
_atom_sites_solution_hydrogens geom
_atom_sites_solution_primary dual
_audit_creation_date 2018-07-05
_audit_creation_method
;
Olex2 1.2
(compiled 2018.05.29 svn.r3508 for OlexSys, GUI svn.r5506)
;
_audit_update_record
;
????
;
_cell_angle_alpha 90
_cell_angle_beta 90
_cell_angle_gamma 90
_cell_formula_units_Z 4
_cell_length_a 7.1039(18)
_cell_length_b 11.823(3)
_cell_length_c 19.698(5)
_cell_measurement_reflns_used 5869
_cell_measurement_temperature 173(2)
_cell_measurement_theta_max 27.4848
_cell_measurement_theta_min 1.0338
_cell_volume 1654.4(7)
_computing_cell_refinement 'CrystalClear (Rigaku Inc., 2007)'
_computing_data_collection 'CrystalClear (Rigaku Inc., 2007)'
_computing_data_reduction 'CrystalClear (Rigaku Inc., 2007)'
_computing_molecular_graphics 'Olex2 (Dolomanov et al., 2009)''
_computing_publication_material 'CIFTAB (Sheldrick, 2014)'
_computing_structure_refinement 'ShelXL (Sheldrick, 2015)'
_computing_structure_solution 'ShelXT (Sheldrick, 2015)'
_diffrn_ambient_temperature 173.15
_diffrn_measured_fraction_theta_full 0.995
_diffrn_measured_fraction_theta_max 0.995
_diffrn_measurement_device_type 'Saturn724+ CCD'
_diffrn_measurement_method '\w scans at fixed \c = 45\%'
_diffrn_radiation_monochromator 'Graphite Monochromator'
_diffrn_radiation_type MoK\a
_diffrn_radiation_wavelength 0.71073
_diffrn_reflns_av_R_equivalents 0.0512
_diffrn_reflns_av_unetI/netI 0.0308
_diffrn_reflns_Laue_measured_fraction_full 0.995
_diffrn_reflns_Laue_measured_fraction_max 0.995
_diffrn_reflns_limit_h_max 9
_diffrn_reflns_limit_h_min -9
_diffrn_reflns_limit_k_max 15
_diffrn_reflns_limit_k_min -15
_diffrn_reflns_limit_l_max 25
_diffrn_reflns_limit_l_min -25
_diffrn_reflns_number 14730
_diffrn_reflns_point_group_measured_fraction_full 0.995
_diffrn_reflns_point_group_measured_fraction_max 0.994
_diffrn_reflns_theta_full 25.242
_diffrn_reflns_theta_max 27.456
_diffrn_reflns_theta_min 3.446
_diffrn_source 'Sealed Tube'
_exptl_absorpt_coefficient_mu 0.088
_exptl_absorpt_correction_T_max 1.00000
_exptl_absorpt_correction_T_min 0.74221
_exptl_absorpt_correction_type multi-scan
_exptl_absorpt_process_details 'CrystalClear (Rigaku Inc., 2007)'
_exptl_crystal_colour colorless
_exptl_crystal_density_diffrn 1.338
_exptl_crystal_description block
_exptl_crystal_F_000 704
_exptl_crystal_size_max 0.789
_exptl_crystal_size_mid 0.425
_exptl_crystal_size_min 0.362
_refine_diff_density_max 0.247
_refine_diff_density_min -0.157
_refine_diff_density_rms 0.039
_refine_ls_abs_structure_details
;
 Flack x determined using 1489 quotients [(I+)-(I-)]/[(I+)+(I-)]
 (Parsons, Flack and Wagner, Acta Cryst. B69 (2013) 249-259).
;
_refine_ls_abs_structure_Flack 0.5(5)
_refine_ls_extinction_method none
_refine_ls_goodness_of_fit_ref 1.110
_refine_ls_hydrogen_treatment constr
_refine_ls_matrix_type full
_refine_ls_number_parameters 229
_refine_ls_number_reflns 3753
_refine_ls_number_restraints 0
_refine_ls_restrained_S_all 1.110
_refine_ls_R_factor_all 0.0370
_refine_ls_R_factor_gt 0.0365
_refine_ls_shift/su_max 0.001
_refine_ls_shift/su_mean 0.000
_refine_ls_structure_factor_coef Fsqd
_refine_ls_weighting_details 'w=1/[\s^2^(Fo^2^)+(0.0463P)^2^+0.2266P] where P=(Fo^2^+2Fc^2^)/3'
_refine_ls_weighting_scheme calc
_refine_ls_wR_factor_gt 0.0939
_refine_ls_wR_factor_ref 0.0943
_reflns_Friedel_coverage 0.732
_reflns_Friedel_fraction_full 0.994
_reflns_Friedel_fraction_max 0.992
_reflns_number_gt 3721
_reflns_number_total 3753
_reflns_threshold_expression 'I > 2\s(I)'
_cod_data_source_file cs8b04933_si_002.cif
_cod_data_source_block sa5340
_cod_depositor_comments
;
The following automatic conversions were performed:

'_exptl_absorpt_correction_type' value 'Multi-scan' changed to
'multi-scan' according to
/home/data/users/saulius/crontab/automatic-downloads/current/ACS/lib/dictionaries/cif_core.dic
dictionary named 'cif_core.dic' version 2.4.2 from 2011-04-26.

Automatic conversion script
Id: cif_fix_values 4973 2017-02-22 13:04:09Z antanas 
;
_cod_database_code 4514876
_shelx_shelxl_version_number 2016/6
_shelx_space_group_comment
;
The symmetry employed for this shelxl refinement is uniquely defined
by the following loop, which should always be used as a source of
symmetry information in preference to the above space-group names.
They are only intended as comments.
;
_shelx_estimated_absorpt_t_max 0.969
_shelx_estimated_absorpt_t_min 0.934
_olex2_refinement_description
;
1. Fixed Uiso
 At 1.2 times of:
  All C(H) groups
 At 1.5 times of:
  All C(H,H,H) groups
2.a Ternary CH refined with riding coordinates:
 C11(H11)
2.b Aromatic/amide H refined with riding coordinates:
 C2(H2), C4(H4), C5(H5), C6(H6), C7(H7), C16(H16), C17(H17), C18(H18), C19(H19)
2.c Idealised Me refined as rotating group:
 C12(H12A,H12B,H12C), C13(H13A,H13B,H13C), C20(H20A,H20B,H20C)
;
_olex2_submission_special_instructions 'No special instructions were received'

loop_
_space_group_symop_operation_xyz
'x, y, z'
'-x+1/2, -y, z+1/2'
'-x, y+1/2, -z+1/2'
'x+1/2, -y+1/2, -z'

loop_
_atom_site_label
_atom_site_type_symbol
_atom_site_fract_x
_atom_site_fract_y
_atom_site_fract_z
_atom_site_U_iso_or_equiv
_atom_site_adp_type
_atom_site_occupancy
_atom_site_site_symmetry_order
_atom_site_calc_flag
_atom_site_refinement_flags_posn
O1 O 0.0916(2) 0.38833(12) 0.68682(8) 0.0332(3) Uani 1 1 d .
O2 O 0.2943(2) 0.21170(11) 0.72368(7) 0.0289(3) Uani 1 1 d .
N1 N 0.3421(2) 0.47213(12) 0.63405(8) 0.0233(3) Uani 1 1 d .
N2 N 0.3677(2) 0.29010(12) 0.67688(7) 0.0239(3) Uani 1 1 d .
N3 N 0.6364(2) 0.29573(13) 0.56000(8) 0.0268(3) Uani 1 1 d .
C1 C 0.5307(3) 0.47389(15) 0.61337(9) 0.0233(3) Uani 1 1 d .
C2 C 0.5720(3) 0.57662(16) 0.58645(10) 0.0274(4) Uani 1 1 d .
H2 H 0.690540 0.599676 0.568950 0.033 Uiso 1 1 calc R
C3 C 0.4037(3) 0.64431(16) 0.58922(9) 0.0265(4) Uani 1 1 d .
C4 C 0.3630(3) 0.75586(16) 0.56971(9) 0.0318(4) Uani 1 1 d .
H4 H 0.456307 0.801762 0.548841 0.038 Uiso 1 1 calc R
C5 C 0.1840(3) 0.79740(17) 0.58156(10) 0.0351(5) Uani 1 1 d .
H5 H 0.154359 0.872808 0.568800 0.042 Uiso 1 1 calc R
C6 C 0.0468(3) 0.73044(18) 0.61188(11) 0.0352(5) Uani 1 1 d .
H6 H -0.074788 0.761480 0.619415 0.042 Uiso 1 1 calc R
C7 C 0.0820(3) 0.61942(17) 0.63152(10) 0.0306(4) Uani 1 1 d .
H7 H -0.012425 0.574077 0.652161 0.037 Uiso 1 1 calc R
C8 C 0.2623(3) 0.57803(14) 0.61944(9) 0.0245(4) Uani 1 1 d .
C9 C 0.2546(3) 0.38347(15) 0.66897(8) 0.0230(4) Uani 1 1 d .
C10 C 0.5776(2) 0.29182(14) 0.67872(8) 0.0221(3) Uani 1 1 d .
C11 C 0.6448(3) 0.36949(14) 0.62071(9) 0.0234(4) Uani 1 1 d .
H11 H 0.778812 0.391135 0.629178 0.028 Uiso 1 1 calc R
C12 C 0.1827(3) 0.12880(17) 0.68843(12) 0.0361(5) Uani 1 1 d .
H12A H 0.260054 0.091460 0.653855 0.054 Uiso 1 1 calc GR
H12B H 0.075503 0.166137 0.666572 0.054 Uiso 1 1 calc GR
H12C H 0.136644 0.072358 0.720850 0.054 Uiso 1 1 calc GR
C13 C 0.6490(3) 0.32706(16) 0.74842(9) 0.0291(4) Uani 1 1 d .
H13A H 0.605637 0.403914 0.758577 0.044 Uiso 1 1 calc GR
H13B H 0.786899 0.325222 0.748761 0.044 Uiso 1 1 calc GR
H13C H 0.600399 0.274754 0.782807 0.044 Uiso 1 1 calc GR
C14 C 0.6448(3) 0.17809(15) 0.65318(9) 0.0231(4) Uani 1 1 d .
C15 C 0.6764(3) 0.18639(16) 0.58338(9) 0.0256(4) Uani 1 1 d .
C16 C 0.7355(3) 0.09236(17) 0.54652(10) 0.0326(4) Uani 1 1 d .
H16 H 0.758252 0.097467 0.499095 0.039 Uiso 1 1 calc R
C17 C 0.7604(3) -0.00937(17) 0.58102(11) 0.0338(4) Uani 1 1 d .
H17 H 0.798876 -0.074580 0.556493 0.041 Uiso 1 1 calc R
C18 C 0.7301(3) -0.01757(17) 0.65063(11) 0.0330(4) Uani 1 1 d .
H18 H 0.749379 -0.087575 0.673256 0.040 Uiso 1 1 calc R
C19 C 0.6713(3) 0.07719(16) 0.68718(9) 0.0281(4) Uani 1 1 d .
H19 H 0.649917 0.072353 0.734694 0.034 Uiso 1 1 calc R
C20 C 0.7325(4) 0.3378(2) 0.49996(12) 0.0481(6) Uani 1 1 d .
H20A H 0.675654 0.409540 0.485847 0.072 Uiso 1 1 calc GR
H20B H 0.720718 0.282416 0.463166 0.072 Uiso 1 1 calc GR
H20C H 0.865930 0.349689 0.510364 0.072 Uiso 1 1 calc GR

loop_
_atom_site_aniso_label
_atom_site_aniso_U_11
_atom_site_aniso_U_22
_atom_site_aniso_U_33
_atom_site_aniso_U_23
_atom_site_aniso_U_13
_atom_site_aniso_U_12
O1 0.0224(7) 0.0330(7) 0.0443(8) 0.0042(6) 0.0071(6) 0.0026(6)
O2 0.0284(7) 0.0293(7) 0.0288(6) 0.0082(5) 0.0052(5) -0.0019(5)
N1 0.0208(7) 0.0234(7) 0.0257(7) 0.0001(5) -0.0010(6) 0.0021(6)
N2 0.0218(8) 0.0236(7) 0.0264(7) 0.0048(6) 0.0037(6) 0.0005(6)
N3 0.0313(9) 0.0275(7) 0.0215(6) 0.0025(6) 0.0049(6) 0.0071(7)
C1 0.0208(8) 0.0248(8) 0.0242(7) -0.0002(7) -0.0001(7) -0.0001(7)
C2 0.0268(9) 0.0265(9) 0.0289(8) 0.0032(7) 0.0007(7) -0.0004(7)
C3 0.0300(10) 0.0261(8) 0.0234(7) -0.0008(7) -0.0030(7) 0.0006(8)
C4 0.0413(12) 0.0253(8) 0.0289(9) 0.0034(7) -0.0032(8) 0.0007(9)
C5 0.0455(12) 0.0248(9) 0.0349(9) 0.0022(7) -0.0075(9) 0.0071(9)
C6 0.0343(11) 0.0330(10) 0.0383(10) -0.0011(8) -0.0048(9) 0.0110(9)
C7 0.0273(10) 0.0321(9) 0.0323(9) -0.0007(8) -0.0016(8) 0.0042(8)
C8 0.0275(9) 0.0227(8) 0.0235(8) -0.0013(7) -0.0037(7) 0.0023(7)
C9 0.0214(9) 0.0249(8) 0.0226(7) -0.0018(6) -0.0001(7) -0.0004(7)
C10 0.0187(8) 0.0247(8) 0.0228(7) 0.0015(7) -0.0009(6) 0.0012(7)
C11 0.0200(9) 0.0252(8) 0.0250(8) 0.0021(7) 0.0008(7) 0.0005(7)
C12 0.0323(11) 0.0300(9) 0.0459(11) 0.0078(8) 0.0017(10) -0.0057(8)
C13 0.0314(10) 0.0317(9) 0.0243(8) -0.0027(7) -0.0037(8) 0.0033(8)
C14 0.0189(8) 0.0263(8) 0.0242(8) 0.0003(6) -0.0005(7) 0.0027(7)
C15 0.0227(8) 0.0283(8) 0.0257(8) 0.0008(7) -0.0002(7) 0.0046(7)
C16 0.0367(11) 0.0351(10) 0.0261(8) -0.0024(7) 0.0050(8) 0.0100(9)
C17 0.0351(11) 0.0293(9) 0.0369(10) -0.0052(8) 0.0040(9) 0.0081(9)
C18 0.0367(11) 0.0253(9) 0.0371(10) 0.0043(7) 0.0036(9) 0.0055(8)
C19 0.0281(9) 0.0286(9) 0.0276(8) 0.0045(7) 0.0017(8) 0.0030(8)
C20 0.0660(17) 0.0420(12) 0.0363(11) 0.0128(9) 0.0234(12) 0.0192(12)

loop_
_atom_type_symbol
_atom_type_description
_atom_type_scat_dispersion_real
_atom_type_scat_dispersion_imag
_atom_type_scat_source
C C 0.0033 0.0016 'International Tables Vol C Tables 4.2.6.8 and 6.1.1.4'
H H 0.0000 0.0000 'International Tables Vol C Tables 4.2.6.8 and 6.1.1.4'
N N 0.0061 0.0033 'International Tables Vol C Tables 4.2.6.8 and 6.1.1.4'
O O 0.0106 0.0060 'International Tables Vol C Tables 4.2.6.8 and 6.1.1.4'

loop_
_geom_angle_atom_site_label_1
_geom_angle_atom_site_label_2
_geom_angle_atom_site_label_3
_geom_angle
N2 O2 C12 109.66(14)
C1 N1 C8 108.25(15)
C9 N1 C1 125.40(15)
C9 N1 C8 126.11(16)
O2 N2 C10 111.29(13)
C9 N2 O2 112.76(14)
C9 N2 C10 125.19(15)
C15 N3 C11 105.64(14)
C15 N3 C20 119.19(16)
C20 N3 C11 115.90(17)
N1 C1 C11 118.81(16)
C2 C1 N1 109.50(16)
C2 C1 C11 131.63(17)
C1 C2 H2 126.2
C1 C2 C3 107.64(17)
C3 C2 H2 126.2
C4 C3 C2 133.1(2)
C4 C3 C8 119.49(19)
C8 C3 C2 107.42(16)
C3 C4 H4 120.8
C5 C4 C3 118.5(2)
C5 C4 H4 120.8
C4 C5 H5 119.5
C4 C5 C6 121.00(18)
C6 C5 H5 119.5
C5 C6 H6 119.0
C5 C6 C7 122.0(2)
C7 C6 H6 119.0
C6 C7 H7 121.6
C6 C7 C8 116.72(19)
C8 C7 H7 121.6
N1 C8 C3 107.18(16)
C7 C8 N1 130.54(18)
C7 C8 C3 122.27(17)
O1 C9 N1 122.13(17)
O1 C9 N2 124.34(17)
N2 C9 N1 113.43(15)
N2 C10 C11 107.43(13)
N2 C10 C13 111.03(15)
N2 C10 C14 107.18(14)
C13 C10 C11 113.73(15)
C14 C10 C11 100.67(13)
C14 C10 C13 115.98(15)
N3 C11 C1 112.90(15)
N3 C11 C10 103.61(14)
N3 C11 H11 108.9
C1 C11 C10 113.49(15)
C1 C11 H11 108.9
C10 C11 H11 108.9
O2 C12 H12A 109.5
O2 C12 H12B 109.5
O2 C12 H12C 109.5
H12A C12 H12B 109.5
H12A C12 H12C 109.5
H12B C12 H12C 109.5
C10 C13 H13A 109.5
C10 C13 H13B 109.5
C10 C13 H13C 109.5
H13A C13 H13B 109.5
H13A C13 H13C 109.5
H13B C13 H13C 109.5
C15 C14 C10 108.40(15)
C19 C14 C10 130.51(16)
C19 C14 C15 121.08(17)
C14 C15 N3 110.85(16)
C16 C15 N3 128.77(16)
C16 C15 C14 120.37(17)
C15 C16 H16 120.9
C15 C16 C17 118.25(17)
C17 C16 H16 120.9
C16 C17 H17 119.3
C18 C17 C16 121.42(19)
C18 C17 H17 119.3
C17 C18 H18 120.0
C17 C18 C19 119.92(18)
C19 C18 H18 120.0
C14 C19 C18 118.96(17)
C14 C19 H19 120.5
C18 C19 H19 120.5
N3 C20 H20A 109.5
N3 C20 H20B 109.5
N3 C20 H20C 109.5
H20A C20 H20B 109.5
H20A C20 H20C 109.5
H20B C20 H20C 109.5

loop_
_geom_bond_atom_site_label_1
_geom_bond_atom_site_label_2
_geom_bond_distance
O1 C9 1.211(2)
O2 N2 1.4072(18)
O2 C12 1.439(3)
N1 C1 1.400(2)
N1 C8 1.404(2)
N1 C9 1.399(2)
N2 C9 1.374(2)
N2 C10 1.492(2)
N3 C11 1.481(2)
N3 C15 1.401(2)
N3 C20 1.453(3)
C1 C2 1.357(2)
C1 C11 1.484(2)
C2 H2 0.9500
C2 C3 1.439(3)
C3 C4 1.404(3)
C3 C8 1.406(3)
C4 H4 0.9500
C4 C5 1.383(3)
C5 H5 0.9500
C5 C6 1.391(3)
C6 H6 0.9500
C6 C7 1.391(3)
C7 H7 0.9500
C7 C8 1.392(3)
C10 C11 1.542(2)
C10 C13 1.522(2)
C10 C14 1.513(2)
C11 H11 1.0000
C12 H12A 0.9800
C12 H12B 0.9800
C12 H12C 0.9800
C13 H13A 0.9800
C13 H13B 0.9800
C13 H13C 0.9800
C14 C15 1.397(2)
C14 C19 1.381(2)
C15 C16 1.393(3)
C16 H16 0.9500
C16 C17 1.393(3)
C17 H17 0.9500
C17 C18 1.391(3)
C18 H18 0.9500
C18 C19 1.395(3)
C19 H19 0.9500
C20 H20A 0.9800
C20 H20B 0.9800
C20 H20C 0.9800

loop_
_geom_torsion_atom_site_label_1
_geom_torsion_atom_site_label_2
_geom_torsion_atom_site_label_3
_geom_torsion_atom_site_label_4
_geom_torsion
O2 N2 C9 O1 -16.3(2)
O2 N2 C9 N1 167.47(14)
O2 N2 C10 C11 173.76(13)
O2 N2 C10 C13 -61.31(18)
O2 N2 C10 C14 66.30(17)
N1 C1 C2 C3 -0.4(2)
N1 C1 C11 N3 90.0(2)
N1 C1 C11 C10 -27.5(2)
N2 C10 C11 N3 -81.42(16)
N2 C10 C11 C1 41.4(2)
N2 C10 C14 C15 92.80(17)
N2 C10 C14 C19 -85.6(2)
N3 C15 C16 C17 -177.8(2)
C1 N1 C8 C3 0.37(19)
C1 N1 C8 C7 -178.33(19)
C1 N1 C9 O1 178.26(17)
C1 N1 C9 N2 -5.4(2)
C1 C2 C3 C4 179.3(2)
C1 C2 C3 C8 0.6(2)
C2 C1 C11 N3 -86.8(2)
C2 C1 C11 C10 155.67(19)
C2 C3 C4 C5 -177.9(2)
C2 C3 C8 N1 -0.6(2)
C2 C3 C8 C7 178.23(17)
C3 C4 C5 C6 -0.2(3)
C4 C3 C8 N1 -179.46(16)
C4 C3 C8 C7 -0.6(3)
C4 C5 C6 C7 -0.1(3)
C5 C6 C7 C8 0.1(3)
C6 C7 C8 N1 178.83(18)
C6 C7 C8 C3 0.3(3)
C8 N1 C1 C2 0.0(2)
C8 N1 C1 C11 -177.46(15)
C8 N1 C9 O1 4.7(3)
C8 N1 C9 N2 -178.98(15)
C8 C3 C4 C5 0.6(3)
C9 N1 C1 C2 -174.52(16)
C9 N1 C1 C11 8.0(3)
C9 N1 C8 C3 174.87(16)
C9 N1 C8 C7 -3.8(3)
C9 N2 C10 C11 -44.7(2)
C9 N2 C10 C13 80.2(2)
C9 N2 C10 C14 -152.18(16)
C10 N2 C9 O1 -157.32(18)
C10 N2 C9 N1 26.4(2)
C10 C14 C15 N3 0.1(2)
C10 C14 C15 C16 -178.55(18)
C10 C14 C19 C18 178.04(19)
C11 N3 C15 C14 20.5(2)
C11 N3 C15 C16 -161.0(2)
C11 C1 C2 C3 176.65(19)
C11 C10 C14 C15 -19.37(18)
C11 C10 C14 C19 162.2(2)
C12 O2 N2 C9 92.65(17)
C12 O2 N2 C10 -120.81(16)
C13 C10 C11 N3 155.29(15)
C13 C10 C11 C1 -81.91(19)
C13 C10 C14 C15 -142.55(17)
C13 C10 C14 C19 39.0(3)
C14 C10 C11 N3 30.56(16)
C14 C10 C11 C1 153.36(15)
C14 C15 C16 C17 0.5(3)
C15 N3 C11 C1 -155.20(16)
C15 N3 C11 C10 -32.01(18)
C15 C14 C19 C18 -0.2(3)
C15 C16 C17 C18 -0.9(4)
C16 C17 C18 C19 0.8(4)
C17 C18 C19 C14 -0.2(3)
C19 C14 C15 N3 178.67(18)
C19 C14 C15 C16 0.0(3)
C20 N3 C11 C1 70.5(2)
C20 N3 C11 C10 -166.35(17)
C20 N3 C15 C14 153.0(2)
C20 N3 C15 C16 -28.5(3)
